data_4325318
loop_
_publ_author_name
'Charles J. Simmons'
'Horst Stratemeier'
'Michael A. Hitchman'
'Dirk Reinen'
'Vanessa M. Masters'
'Mark J. Riley'

_publ_contact_author_address
;Dr. Charles J. Simmons
Chemistry Department
University of Hawaii at Hilo
200 W. Kawili Street
Hilo, Hawaii 96720
;
_publ_contact_author_email ' simmonsc@hawaii.edu'
_publ_contact_author_fax 808-974-7693
_publ_contact_author_name 'Dr. Charles J. Simmons'
_publ_contact_author_phone '808-974-7317 '
_publ_section_title
;
 Temperature Dependence of the Crystal Structure and g-Values of
 trans-Diaquabis(methoxyacetato)Copper(II): Evidence for a Thermal
 Equilibrium Between Complexes with tetragonally Elongated and Compressed
 Geometries
;
_journal_name_full 'Inorganic Chemistry'
_journal_page_first 4900
_journal_page_last 4916
_journal_paper_doi 10.1021/ic200554f
_journal_volume 50
_journal_year 2011
_chemical_formula_moiety 'C6 H14 O8 Ni '
_chemical_formula_sum 'C6 H14 Ni O8'
_chemical_formula_weight 272.87
_space_group_IT_number 14
_symmetry_cell_setting monoclinic
_symmetry_Int_Tables_number 14
_symmetry_space_group_name_Hall '-P 2yn'
_symmetry_space_group_name_H-M 'P 1 21/n 1'
_cell_angle_alpha 90
_cell_angle_beta 98.4338(11)
_cell_angle_gamma 90
_cell_formula_units_Z 2
_cell_length_a 6.91980(10)
_cell_length_b 9.9114(2)
_cell_length_c 7.18150(10)
_cell_measurement_reflns_used 4622
_cell_measurement_temperature 150
_cell_measurement_theta_max 36.31
_cell_measurement_theta_min 2.06
_cell_volume 487.216(14)
_computing_cell_refinement 'HKL Scalepack'
_computing_data_collection 'KappaCCD Server Software'
_computing_data_reduction 'HKL Denzo and Scalepack'
_computing_publication_material 'teXsan for Windows v. 1.06 MSC'
_computing_structure_refinement 'teXsan for Windows v. 1.06 MSC'
_computing_structure_solution
;
SIR92 (Altomare, et. al. 1994)
;
_diffrn_ambient_temperature 150
_diffrn_measured_fraction_theta_full 0.995
_diffrn_measured_fraction_theta_max 0.995
_diffrn_measurement_device 'Nonius CCD camera'
_diffrn_measurement_method '\f scans \w scans with \k offsets'
_diffrn_radiation_detector 'Nonius Kappa CCD'
_diffrn_radiation_monochromator graphite
_diffrn_radiation_source 'fine-focus X-ray tube'
_diffrn_radiation_type 'Mo K\a'
_diffrn_radiation_wavelength 0.7107
_diffrn_reflns_av_R_equivalents 0.01222
_diffrn_reflns_av_sigmaI/netI 0.033
_diffrn_reflns_limit_h_max 11
_diffrn_reflns_limit_h_min -11
_diffrn_reflns_limit_k_max 15
_diffrn_reflns_limit_k_min -16
_diffrn_reflns_limit_l_max 11
_diffrn_reflns_limit_l_min -11
_diffrn_reflns_number 4622
_diffrn_reflns_theta_full 36.31
_diffrn_reflns_theta_max 36.31
_diffrn_reflns_theta_min 2.06
_diffrn_standards_decay_% 0.00
_diffrn_standards_interval_count 0
_diffrn_standards_number 0
_exptl_absorpt_coefficient_mu 2.015
_exptl_absorpt_correction_T_max 0.899
_exptl_absorpt_correction_T_min 0.735
_exptl_absorpt_correction_type multi-scan
_exptl_absorpt_process_details '(DENZO-SMN; Otwinowski & Minor, 1997)'
_exptl_crystal_colour green
_exptl_crystal_density_diffrn 1.860
_exptl_crystal_description sphere
_exptl_crystal_F_000 284.00
_exptl_crystal_size_max 0.30
_exptl_crystal_size_mid 0.30
_exptl_crystal_size_min 0.30
_exptl_crystal_size_rad 0.30
_refine_diff_density_max 0.48
_refine_diff_density_min -0.39
_refine_ls_extinction_coef 0.0000047(2)
_refine_ls_extinction_expression 'equ(3) Acta Cryst.(1968) A24, p213.'
_refine_ls_extinction_method 'Zachariasen (1967)'
_refine_ls_goodness_of_fit_all 1.994
_refine_ls_goodness_of_fit_ref 1.990
_refine_ls_hydrogen_treatment refall
_refine_ls_matrix_type full
_refine_ls_number_constraints 0
_refine_ls_number_parameters 99
_refine_ls_number_reflns 1885
_refine_ls_number_restraints 0
_refine_ls_R_factor_all 0.0195
_refine_ls_R_factor_gt 0.0200
_refine_ls_shift/su_max 0.0200
_refine_ls_shift/su_mean 0.0034
_refine_ls_structure_factor_coef F
_refine_ls_weighting_details 'w = 1/[\s^2^(Fo)]'
_refine_ls_weighting_scheme sigma
_refine_ls_wR_factor_all 0.0220
_refine_ls_wR_factor_ref 0.0220
_reflns_number_gt 1885
_reflns_number_total 2461
_reflns_threshold_expression I>4.00\s(I)
_cod_data_source_file ic200554f_si_002_13.cif
_cod_data_source_block '_Template_texray.inf18'
_cod_original_cell_volume 487.216(13)
_cod_original_sg_symbol_H-M 'P 21/n '
_cod_original_formula_sum 'C6 H14 O8 Ni '
_cod_database_code 4325318

loop_
_symmetry_equiv_pos_as_xyz
'   +x,   +y,   +z'
1/2-x,1/2+y,1/2-z
'   -x,   -y,   -z'
1/2+x,1/2-y,1/2+z

loop_
_atom_site_label
_atom_site_fract_x
_atom_site_fract_y
_atom_site_fract_z
_atom_site_U_iso_or_equiv
_atom_site_occupancy
_atom_site_refinement_flags
_atom_site_adp_type
_atom_site_calc_flag
Ni(1) 0.0000 0.0000 0.0000 0.01034(3) 1.000 S Uani d
O(1) 0.18844(6) 0.11127(5) -0.12729(6) 0.01436(10) 1.000 . Uani d
O(2) 0.48115(6) 0.20909(5) -0.08754(6) 0.01523(10) 1.000 . Uani d
O(3) 0.21223(6) 0.03652(5) 0.22346(6) 0.01526(10) 1.000 . Uani d
O(4) -0.13417(7) 0.17734(5) 0.06347(7) 0.01627(11) 1.000 . Uani d
C(1) 0.34565(8) 0.14600(6) -0.02749(8) 0.01160(13) 1.000 . Uani d
C(2) 0.37766(8) 0.10933(7) 0.18068(8) 0.01269(13) 1.000 . Uani d
C(3) 0.23729(10) -0.02569(8) 0.40498(9) 0.0170(2) 1.000 . Uani d
H(2A) 0.4966(10) 0.0507(8) 0.2117(10) 0.013(2) 1.000 . Uiso d
H(2B) 0.3955(9) 0.1935(8) 0.2564(11) 0.016(2) 1.000 . Uiso d
H(3A) 0.1122(10) -0.0687(8) 0.4119(10) 0.016(2) 1.000 . Uiso d
H(3B) 0.3516(10) -0.0907(8) 0.4154(10) 0.020(2) 1.000 . Uiso d
H(3C) 0.2651(13) 0.0457(11) 0.5040(12) 0.036(2) 1.000 . Uiso d
H(4B) -0.260(1) 0.1899(10) 0.0277(13) 0.033(2) 1.000 . Uiso d
H(4A) -0.1010(12) 0.2099(10) 0.163(1) 0.047(3) 1.000 . Uiso d

loop_
_atom_site_aniso_label
_atom_site_aniso_U_11
_atom_site_aniso_U_22
_atom_site_aniso_U_33
_atom_site_aniso_U_12
_atom_site_aniso_U_13
_atom_site_aniso_U_23
Ni(1) 0.00806(5) 0.01349(6) 0.00917(6) -0.00061(4) 0.00023(4) -0.00043(4)
O(1) 0.0110(2) 0.0201(2) 0.0113(2) -0.0026(2) -0.0004(2) 0.0013(2)
O(2) 0.0124(2) 0.0182(2) 0.0150(2) -0.0031(2) 0.0014(2) 0.0029(2)
O(3) 0.0125(2) 0.0229(2) 0.0098(2) -0.0052(2) -0.0005(2) 0.0035(2)
O(4) 0.0128(2) 0.0192(3) 0.0159(2) 0.0030(2) -0.0006(2) -0.0047(2)
C(1) 0.0114(2) 0.0113(3) 0.0122(3) 0.0020(2) 0.0018(2) -0.0002(2)
C(2) 0.0110(2) 0.0151(3) 0.0117(3) -0.0030(2) 0.0007(2) 0.0002(2)
C(3) 0.0189(3) 0.0207(3) 0.0108(3) -0.0026(3) 0.0001(2) 0.0040(2)

loop_
_atom_type_symbol
_atom_type_oxidation_number
_atom_type_number_in_cell
_atom_type_scat_dispersion_real
_atom_type_scat_dispersion_imag
_atom_type_scat_source
H 0 28 0.000 0.000
;International Tables for Crystallography
(1992, Vol. C, Table 6.1.1.2)
;
O 0 16 0.008 0.006
;International Tables for Crystallography
(1992, Vol. C, Table 6.1.1.2)
;
C 0 12 0.002 0.002
;International Tables for Crystallography
(1992, Vol. C, Table 6.1.1.2)
;
Ni 0 2 0.285 1.113
;International Tables for Crystallography
(1992, Vol. C, Tables 4.2.6.8 and 6.1.1.1)
;

loop_
_geom_angle_atom_site_label_1
_geom_angle_atom_site_label_2
_geom_angle_atom_site_label_3
_geom_angle
_geom_angle_site_symmetry_3
_geom_angle_publ_flag
? ? ? ? ? ?
O1 Ni1 O1 180.0(0) 3 no
O1 Ni1 O3 79.74(2) . no
O1 Ni1 O4 88.64(2) . no
O3 Ni1 O3 180.0(0) 3 no
O3 Ni1 O4 88.31(3) . no
O4 Ni1 O4 180.0(0) 3 no
Ni1 O1 C1 116.84(5) . no
Ni1 O3 C2 115.36(5) . no
Ni1 O3 C3 128.11(6) . no
C2 O3 C3 114.92(6) . no
Ni1 O4 H4A 117.9(10) . no
Ni1 O4 H4B 120.8(9) . no
H4A O4 H4B 110.6(12) . no
O1 C1 O2 124.55(7) . no
O1 C1 C2 118.84(7) . no
O2 C1 C2 116.61(7) . no
O3 C2 C1 109.08(6) . no
O3 C2 H2A 108.5(6) . no
O3 C2 H2B 110.3(6) . no
C1 C2 H2A 110.6(6) . no
C1 C2 H2B 109.0(6) . no
H2A C2 H2B 109.4(8) . no
O3 C3 H3A 104.2(6) . no
O3 C3 H3B 109.3(6) . no
O3 C3 H3C 109.1(8) . no
H3A C3 H3B 114.1(8) . no
H3A C3 H3C 110.7(10) . no
H3B C3 H3C 109.2(10) . no

loop_
_geom_bond_atom_site_label_1
_geom_bond_atom_site_label_2
_geom_bond_distance
_geom_bond_publ_flag
? ? ? ?
Ni1 O1 2.0253(6) yes
Ni1 O3 2.0425(6) yes
Ni1 O4 2.0696(7) yes
O1 C1 1.2598(9) no
O2 C1 1.255(1) no
O3 C2 1.424(1) no
O3 C3 1.429(1) no
O4 H4A 0.78(1) no
O4 H4B 0.88(1) no
C1 C2 1.523(1) no
C2 H2A 1.01(1) no
C2 H2B 0.99(1) no
C3 H3A 0.97(1) no
C3 H3B 1.01(1) no
C3 H3C 1.00(1) no

loop_
_geom_contact_atom_site_label_1
_geom_contact_atom_site_label_2
_geom_contact_distance
_geom_contact_site_symmetry_2
_geom_contact_publ_flag
O2 H4B 1.87(1) 1_655 no
O2 H4A 1.97(2) 4_554 no
